data_1506097
loop_
_publ_author_name
'Nishida, Goushi'
'Suzuki, Nanami'
'Noguchi, Keiichi'
'Tanaka, Ken'

_publ_section_title
;
 Enantioselective Synthesis of Tetra-ortho-Substituted Axially Chiral
 Biaryls through Rhodium-Catalyzed Double [2 + 2 + 2] Cycloaddition.
;
_journal_issue 16
_journal_name_full 'Organic letters'
_journal_page_first 3489
_journal_page_last 3492
_journal_paper_doi 10.1021/ol0611550
_journal_volume 8
_journal_year 2006
_chemical_absolute_configuration ad
_chemical_formula_moiety 'C32 H34 O12 '
_chemical_formula_sum 'C32 H34 O12'
_chemical_formula_weight 610.61
_chemical_name_systematic
;
 6,6'-Bis-acetoxymethyl-2,3,2',3'-tetrahydro-1H,1'H-[5,5']biindenyl-
 4,7,4',7'-tetracarboxylic acid tetraethyl ester
;
_space_group_IT_number 19
_symmetry_cell_setting orthorhombic
_symmetry_Int_Tables_number 19
_symmetry_space_group_name_Hall 'P 2ac 2ab'
_symmetry_space_group_name_H-M 'P 21 21 21'
_atom_sites_solution_hydrogens difmap
_atom_sites_solution_primary direct
_atom_sites_solution_secondary difmap
_cell_angle_alpha 90.00
_cell_angle_beta 90.00
_cell_angle_gamma 90.00
_cell_formula_units_Z 4
_cell_length_a 10.5522(6)
_cell_length_b 13.1153(6)
_cell_length_c 21.9409(11)
_cell_measurement_reflns_used 36184
_cell_measurement_temperature 223
_cell_measurement_theta_max 68.2
_cell_measurement_theta_min 3.4
_cell_volume 3036.5(3)
_computing_cell_refinement PROCESS-AUTO
_computing_data_collection PROCESS-AUTO
_computing_data_reduction CrystalStructure
_computing_molecular_graphics 'ORTEP-3 for Windows Ver. 1.076 (Farrugia, 1997)'
_computing_publication_material 'SHELXL-97 (Sheldrick, 1997)'
_computing_structure_refinement 'SHELXL-97 (Sheldrick, 1997)'
_computing_structure_solution SIR92
_diffrn_ambient_temperature 223
_diffrn_detector_area_resol_mean 10.00
_diffrn_measured_fraction_theta_full 1.000
_diffrn_measured_fraction_theta_max 1.000
_diffrn_measurement_device_type 'Rigaku RAXIS-RAPID'
_diffrn_measurement_method \w
_diffrn_radiation_monochromator graphite
_diffrn_radiation_source 'rotating anode'
_diffrn_radiation_type CuK\a
_diffrn_radiation_wavelength 1.54187
_diffrn_reflns_av_R_equivalents 0.0440
_diffrn_reflns_av_sigmaI/netI 0.0368
_diffrn_reflns_limit_h_max 12
_diffrn_reflns_limit_h_min -12
_diffrn_reflns_limit_k_max 15
_diffrn_reflns_limit_k_min -15
_diffrn_reflns_limit_l_max 26
_diffrn_reflns_limit_l_min -26
_diffrn_reflns_number 40292
_diffrn_reflns_theta_full 68.24
_diffrn_reflns_theta_max 68.24
_diffrn_reflns_theta_min 3.93
_exptl_absorpt_coefficient_mu 0.862
_exptl_absorpt_correction_T_max 0.917
_exptl_absorpt_correction_T_min 0.803
_exptl_absorpt_correction_type numerical
_exptl_absorpt_process_details
;
    Higashi, T. (1999). Program for Absorption Correction.
    Rigaku Corporation, Tokyo, Japan.
;
_exptl_crystal_colour colorless
_exptl_crystal_density_diffrn 1.336
_exptl_crystal_density_method 'not measured'
_exptl_crystal_description platelet
_exptl_crystal_F_000 1288
_exptl_crystal_size_max 0.40
_exptl_crystal_size_mid 0.20
_exptl_crystal_size_min 0.05
_refine_diff_density_max 0.203
_refine_diff_density_min -0.172
_refine_diff_density_rms 0.039
_refine_ls_abs_structure_details 'Flack H D (1983), Acta Cryst. A39, 876-881  2410 Friedel Pairs'
_refine_ls_abs_structure_Flack -0.04(18)
_refine_ls_extinction_coef 0.0013(2)
_refine_ls_extinction_expression Fc^*^=kFc[1+0.001xFc^2^\l^3^/sin(2\q)]^-1/4^
_refine_ls_extinction_method SHELXL
_refine_ls_goodness_of_fit_ref 1.022
_refine_ls_hydrogen_treatment constr
_refine_ls_matrix_type full
_refine_ls_number_parameters 404
_refine_ls_number_reflns 5555
_refine_ls_number_restraints 0
_refine_ls_restrained_S_all 1.022
_refine_ls_R_factor_all 0.0525
_refine_ls_R_factor_gt 0.0405
_refine_ls_shift/su_max 0.008
_refine_ls_shift/su_mean 0.000
_refine_ls_structure_factor_coef Fsqd
_refine_ls_weighting_details 'calc w=1/[\s^2^(Fo^2^)+(0.0697P)^2^+0.0000P] where P=(Fo^2^+2Fc^2^)/3'
_refine_ls_weighting_scheme calc
_refine_ls_wR_factor_gt 0.1061
_refine_ls_wR_factor_ref 0.1176
_reflns_number_gt 4367
_reflns_number_total 5555
_reflns_threshold_expression >2sigma(I)
_cod_data_source_file ol0611550si20060615_052210.cif
_cod_data_source_block I
_cod_original_formula_sum 'C32 H34 O12 '
_cod_database_code 1506097

loop_
_symmetry_equiv_pos_as_xyz
'x, y, z'
'x+1/2, -y+1/2, -z'
'-x, y+1/2, -z+1/2'
'-x+1/2, -y, z+1/2'

loop_
_atom_site_label
_atom_site_type_symbol
_atom_site_fract_x
_atom_site_fract_y
_atom_site_fract_z
_atom_site_U_iso_or_equiv
_atom_site_adp_type
_atom_site_occupancy
_atom_site_symmetry_multiplicity
_atom_site_calc_flag
_atom_site_refinement_flags
O1 O 0.07991(15) 0.55735(13) 0.08338(7) 0.0533(4) Uani 1 1 d .
O2 O -0.0224(2) 0.4592(2) 0.01716(11) 0.0984(8) Uani 1 1 d .
O3 O 0.3078(3) 0.7718(2) -0.02649(9) 0.1179(10) Uani 1 1 d .
O4 O 0.19068(18) 0.82849(14) 0.04878(8) 0.0671(5) Uani 1 1 d .
O5 O 0.5363(2) 0.53318(15) 0.25554(9) 0.0807(6) Uani 1 1 d .
O6 O 0.58842(17) 0.43552(14) 0.17645(9) 0.0639(5) Uani 1 1 d .
O7 O 0.20202(17) 0.51561(11) 0.28287(7) 0.0546(4) Uani 1 1 d .
O8 O 0.1545(2) 0.67867(14) 0.29965(10) 0.0760(6) Uani 1 1 d .
O9 O -0.03171(16) 0.39698(12) 0.24820(8) 0.0579(5) Uani 1 1 d .
O10 O 0.07982(16) 0.27719(12) 0.29719(7) 0.0547(4) Uani 1 1 d .
O11 O 0.44098(18) 0.40940(13) 0.02220(8) 0.0663(5) Uani 1 1 d .
O12 O 0.52838(17) 0.27372(14) 0.06598(8) 0.0678(5) Uani 1 1 d .
C1 C 0.3615(2) 0.53844(16) 0.12298(10) 0.0414(5) Uani 1 1 d .
C2 C 0.2985(2) 0.60021(16) 0.08001(9) 0.0430(5) Uani 1 1 d .
C3 C 0.3380(2) 0.70152(16) 0.07233(10) 0.0442(5) Uani 1 1 d .
C4 C 0.4358(2) 0.74087(17) 0.10729(10) 0.0468(5) Uani 1 1 d .
C5 C 0.4999(2) 0.67937(17) 0.14847(11) 0.0448(5) Uani 1 1 d .
C6 C 0.4637(2) 0.57801(17) 0.15616(10) 0.0434(5) Uani 1 1 d .
C7 C 0.4880(3) 0.84787(19) 0.10886(13) 0.0616(7) Uani 1 1 d .
H7A H 0.4296 0.8943 0.1297 0.074 Uiso 1 1 calc R
H7B H 0.5037 0.8734 0.0676 0.074 Uiso 1 1 calc R
C8 C 0.6117(3) 0.8371(2) 0.14422(14) 0.0673(8) Uani 1 1 d .
H8A H 0.6225 0.8946 0.1722 0.081 Uiso 1 1 calc R
H8B H 0.6839 0.8356 0.1161 0.081 Uiso 1 1 calc R
C9 C 0.6038(2) 0.73710(19) 0.17980(12) 0.0574(6) Uani 1 1 d .
H9A H 0.6841 0.6997 0.1777 0.069 Uiso 1 1 calc R
H9B H 0.5828 0.7496 0.2226 0.069 Uiso 1 1 calc R
C10 C 0.3081(2) 0.43653(16) 0.14042(10) 0.0413(5) Uani 1 1 d .
C11 C 0.2169(2) 0.43425(16) 0.18685(10) 0.0414(5) Uani 1 1 d .
C12 C 0.1643(2) 0.34076(16) 0.20563(10) 0.0422(5) Uani 1 1 d .
C13 C 0.2071(2) 0.25001(15) 0.17987(10) 0.0421(5) Uani 1 1 d .
C14 C 0.2993(2) 0.25127(16) 0.13412(9) 0.0418(5) Uani 1 1 d .
C15 C 0.3491(2) 0.34371(16) 0.11346(10) 0.0435(5) Uani 1 1 d .
C16 C 0.1678(2) 0.14171(16) 0.19376(11) 0.0502(6) Uani 1 1 d .
H16A H 0.0758 0.1363 0.1988 0.060 Uiso 1 1 calc R
H16B H 0.2096 0.1163 0.2307 0.060 Uiso 1 1 calc R
C17 C 0.2129(3) 0.08407(18) 0.13714(12) 0.0578(7) Uani 1 1 d .
H17A H 0.1462 0.0823 0.1061 0.069 Uiso 1 1 calc R
H17B H 0.2364 0.0139 0.1476 0.069 Uiso 1 1 calc R
C18 C 0.3287(3) 0.14348(16) 0.11393(11) 0.0513(6) Uani 1 1 d .
H18A H 0.4071 0.1185 0.1326 0.062 Uiso 1 1 calc R
H18B H 0.3361 0.1390 0.0695 0.062 Uiso 1 1 calc R
C19 C 0.1900(2) 0.55703(18) 0.04443(10) 0.0488(5) Uani 1 1 d .
H19A H 0.1743 0.5985 0.0081 0.059 Uiso 1 1 calc R
H19B H 0.2095 0.4873 0.0314 0.059 Uiso 1 1 calc R
C20 C -0.0207(3) 0.5023(2) 0.06477(14) 0.0628(7) Uani 1 1 d .
C21 C -0.1235(3) 0.5044(3) 0.11097(15) 0.0851(10) Uani 1 1 d .
H21A H -0.1383 0.5741 0.1238 0.102 Uiso 1 1 calc R
H21B H -0.0988 0.4637 0.1459 0.102 Uiso 1 1 calc R
H21C H -0.2005 0.4767 0.0934 0.102 Uiso 1 1 calc R
C22 C 0.2788(2) 0.76918(17) 0.02571(11) 0.0506(6) Uani 1 1 d .
C23 C 0.1294(3) 0.9007(2) 0.00884(14) 0.0713(8) Uani 1 1 d .
H23A H 0.0594 0.9328 0.0301 0.086 Uiso 1 1 calc R
H23B H 0.0977 0.8655 -0.0269 0.086 Uiso 1 1 calc R
H23C H 0.1899 0.9524 -0.0035 0.086 Uiso 1 1 calc R
C24 C 0.5309(2) 0.51465(18) 0.20266(12) 0.0514(6) Uani 1 1 d .
C25 C 0.6568(3) 0.3665(2) 0.21638(16) 0.0819(10) Uani 1 1 d .
H25A H 0.6915 0.3107 0.1926 0.098 Uiso 1 1 calc R
H25B H 0.5993 0.3396 0.2469 0.098 Uiso 1 1 calc R
H25C H 0.7252 0.4030 0.2363 0.098 Uiso 1 1 calc R
C26 C 0.1783(2) 0.53177(16) 0.21848(10) 0.0476(5) Uani 1 1 d .
H26A H 0.2285 0.5893 0.2033 0.057 Uiso 1 1 calc R
H26B H 0.0884 0.5462 0.2114 0.057 Uiso 1 1 calc R
C27 C 0.1854(3) 0.5968(2) 0.31870(13) 0.0609(7) Uani 1 1 d .
C28 C 0.2101(4) 0.5721(3) 0.38403(15) 0.1063(14) Uani 1 1 d .
H28A H 0.1834 0.5027 0.3923 0.128 Uiso 1 1 calc R
H28B H 0.1629 0.6188 0.4098 0.128 Uiso 1 1 calc R
H28C H 0.2999 0.5789 0.3924 0.128 Uiso 1 1 calc R
C29 C 0.0601(2) 0.34220(17) 0.25147(11) 0.0471(5) Uani 1 1 d .
C30 C -0.0142(3) 0.2805(2) 0.34481(12) 0.0677(8) Uani 1 1 d .
H30A H 0.0113 0.2358 0.3779 0.081 Uiso 1 1 calc R
H30B H -0.0951 0.2580 0.3287 0.081 Uiso 1 1 calc R
H30C H -0.0219 0.3497 0.3599 0.081 Uiso 1 1 calc R
C31 C 0.4422(2) 0.34736(18) 0.06253(11) 0.0496(6) Uani 1 1 d .
C32 C 0.6185(3) 0.2692(3) 0.01604(16) 0.0910(11) Uani 1 1 d .
H32A H 0.6710 0.2089 0.0204 0.109 Uiso 1 1 calc R
H32B H 0.6717 0.3295 0.0167 0.109 Uiso 1 1 calc R
H32C H 0.5731 0.2661 -0.0224 0.109 Uiso 1 1 calc R

loop_
_atom_site_aniso_label
_atom_site_aniso_U_11
_atom_site_aniso_U_22
_atom_site_aniso_U_33
_atom_site_aniso_U_23
_atom_site_aniso_U_13
_atom_site_aniso_U_12
O1 0.0485(9) 0.0608(10) 0.0506(10) -0.0018(8) -0.0051(8) -0.0039(8)
O2 0.0972(16) 0.1148(18) 0.0831(15) -0.0197(14) -0.0119(14) -0.0447(15)
O3 0.170(2) 0.1288(19) 0.0549(13) 0.0317(13) 0.0342(15) 0.085(2)
O4 0.0745(12) 0.0738(12) 0.0530(10) 0.0153(9) 0.0074(9) 0.0282(10)
O5 0.1134(18) 0.0781(13) 0.0507(11) 0.0017(10) -0.0208(11) 0.0153(12)
O6 0.0619(11) 0.0607(10) 0.0691(12) 0.0063(9) -0.0035(9) 0.0168(9)
O7 0.0747(12) 0.0445(8) 0.0445(9) -0.0065(7) -0.0035(8) 0.0113(8)
O8 0.0910(15) 0.0480(10) 0.0891(15) -0.0135(10) -0.0027(12) 0.0069(10)
O9 0.0496(10) 0.0570(10) 0.0670(11) 0.0080(9) 0.0081(9) 0.0097(8)
O10 0.0597(10) 0.0529(9) 0.0515(9) 0.0112(8) 0.0107(8) 0.0049(8)
O11 0.0840(13) 0.0606(11) 0.0544(10) 0.0147(9) 0.0170(10) 0.0107(10)
O12 0.0703(12) 0.0646(11) 0.0686(11) 0.0148(9) 0.0284(10) 0.0162(10)
C1 0.0457(13) 0.0412(11) 0.0374(11) 0.0012(9) 0.0014(9) -0.0023(10)
C2 0.0461(12) 0.0425(11) 0.0404(12) 0.0024(9) 0.0029(10) 0.0010(10)
C3 0.0504(13) 0.0413(11) 0.0408(12) 0.0023(9) 0.0024(10) 0.0029(10)
C4 0.0546(13) 0.0411(12) 0.0447(12) 0.0004(9) 0.0036(11) -0.0018(11)
C5 0.0450(13) 0.0435(12) 0.0458(12) -0.0023(10) 0.0007(10) -0.0048(10)
C6 0.0446(12) 0.0434(12) 0.0422(12) 0.0015(9) -0.0007(10) 0.0008(10)
C7 0.0785(19) 0.0422(13) 0.0643(16) 0.0011(12) -0.0015(14) -0.0118(13)
C8 0.0770(19) 0.0534(15) 0.0716(18) -0.0011(13) -0.0038(15) -0.0171(14)
C9 0.0570(14) 0.0526(14) 0.0626(15) -0.0048(12) -0.0083(13) -0.0102(12)
C10 0.0460(12) 0.0380(11) 0.0400(11) 0.0022(9) -0.0034(10) -0.0017(10)
C11 0.0473(13) 0.0376(11) 0.0393(11) 0.0018(9) -0.0021(10) 0.0017(10)
C12 0.0453(13) 0.0424(11) 0.0390(11) 0.0031(9) 0.0005(10) 0.0022(10)
C13 0.0472(12) 0.0361(11) 0.0431(11) 0.0013(9) -0.0029(10) -0.0006(10)
C14 0.0497(13) 0.0364(11) 0.0392(11) -0.0007(8) -0.0025(10) -0.0008(10)
C15 0.0477(13) 0.0437(12) 0.0390(12) 0.0023(10) 0.0002(10) 0.0014(10)
C16 0.0549(14) 0.0394(11) 0.0563(14) 0.0034(10) 0.0029(12) -0.0026(10)
C17 0.0730(18) 0.0421(13) 0.0583(16) -0.0036(11) 0.0006(14) -0.0069(12)
C18 0.0644(15) 0.0406(12) 0.0488(13) -0.0028(10) 0.0039(12) 0.0009(11)
C19 0.0533(14) 0.0519(13) 0.0412(12) 0.0009(10) -0.0033(11) -0.0002(11)
C20 0.0591(16) 0.0675(17) 0.0619(17) 0.0114(14) -0.0148(14) -0.0145(14)
C21 0.0600(19) 0.119(3) 0.076(2) 0.026(2) -0.0076(16) -0.0176(18)
C22 0.0639(15) 0.0435(12) 0.0443(13) 0.0020(10) 0.0046(11) 0.0034(11)
C23 0.0794(19) 0.0712(17) 0.0634(17) 0.0155(14) -0.0070(15) 0.0270(16)
C24 0.0480(14) 0.0510(13) 0.0550(15) 0.0028(12) -0.0052(11) -0.0026(11)
C25 0.0675(19) 0.0739(19) 0.104(2) 0.0284(18) -0.0108(18) 0.0194(16)
C26 0.0562(14) 0.0394(11) 0.0470(13) 0.0007(10) 0.0010(11) 0.0047(10)
C27 0.0659(17) 0.0519(15) 0.0649(16) -0.0169(13) -0.0055(14) 0.0055(13)
C28 0.151(4) 0.106(3) 0.062(2) -0.0358(18) -0.025(2) 0.046(3)
C29 0.0506(14) 0.0448(12) 0.0459(13) 0.0029(10) 0.0000(11) -0.0012(11)
C30 0.0756(19) 0.0665(17) 0.0610(16) 0.0110(14) 0.0253(14) 0.0001(15)
C31 0.0579(15) 0.0430(12) 0.0477(13) -0.0022(11) 0.0054(11) 0.0016(11)
C32 0.093(2) 0.087(2) 0.093(2) 0.0149(19) 0.053(2) 0.0240(19)

loop_
_atom_type_symbol
_atom_type_description
_atom_type_scat_dispersion_real
_atom_type_scat_dispersion_imag
_atom_type_scat_source
C C 0.0181 0.0091 'International Tables Vol C Tables 4.2.6.8 and 6.1.1.4'
H H 0.0000 0.0000 'International Tables Vol C Tables 4.2.6.8 and 6.1.1.4'
O O 0.0492 0.0322 'International Tables Vol C Tables 4.2.6.8 and 6.1.1.4'

loop_
_geom_angle_atom_site_label_1
_geom_angle_atom_site_label_2
_geom_angle_atom_site_label_3
_geom_angle
C20 O1 C19 117.00(19)
C22 O4 C23 118.1(2)
C24 O6 C25 116.8(2)
C27 O7 C26 115.74(19)
C29 O10 C30 114.78(19)
C31 O12 C32 115.8(2)
C6 C1 C2 119.84(19)
C6 C1 C10 119.13(19)
C2 C1 C10 120.37(19)
C3 C2 C1 119.0(2)
C3 C2 C19 121.5(2)
C1 C2 C19 119.46(19)
C4 C3 C2 120.5(2)
C4 C3 C22 118.0(2)
C2 C3 C22 121.4(2)
C3 C4 C5 120.5(2)
C3 C4 C7 129.2(2)
C5 C4 C7 110.3(2)
C4 C5 C6 120.0(2)
C4 C5 C9 111.2(2)
C6 C5 C9 128.8(2)
C5 C6 C1 120.1(2)
C5 C6 C24 118.9(2)
C1 C6 C24 120.9(2)
C4 C7 C8 103.8(2)
C4 C7 H7A 111.0
C8 C7 H7A 111.0
C4 C7 H7B 111.0
C8 C7 H7B 111.0
H7A C7 H7B 109.0
C7 C8 C9 107.1(2)
C7 C8 H8A 110.3
C9 C8 H8A 110.3
C7 C8 H8B 110.3
C9 C8 H8B 110.3
H8A C8 H8B 108.6
C5 C9 C8 103.8(2)
C5 C9 H9A 111.0
C8 C9 H9A 111.0
C5 C9 H9B 111.0
C8 C9 H9B 111.0
H9A C9 H9B 109.0
C11 C10 C15 119.56(19)
C11 C10 C1 117.53(18)
C15 C10 C1 122.87(19)
C10 C11 C12 120.13(19)
C10 C11 C26 120.04(19)
C12 C11 C26 119.8(2)
C13 C12 C11 119.9(2)
C13 C12 C29 121.59(19)
C11 C12 C29 118.51(19)
C12 C13 C14 120.45(19)
C12 C13 C16 129.2(2)
C14 C13 C16 110.30(18)
C15 C14 C13 120.33(19)
C15 C14 C18 129.7(2)
C13 C14 C18 109.97(18)
C14 C15 C10 119.6(2)
C14 C15 C31 121.3(2)
C10 C15 C31 119.07(19)
C13 C16 C17 102.44(19)
C13 C16 H16A 111.3
C17 C16 H16A 111.3
C13 C16 H16B 111.3
C17 C16 H16B 111.3
H16A C16 H16B 109.2
C16 C17 C18 105.43(19)
C16 C17 H17A 110.7
C18 C17 H17A 110.7
C16 C17 H17B 110.7
C18 C17 H17B 110.7
H17A C17 H17B 108.8
C14 C18 C17 102.4(2)
C14 C18 H18A 111.3
C17 C18 H18A 111.3
C14 C18 H18B 111.3
C17 C18 H18B 111.3
H18A C18 H18B 109.2
O1 C19 C2 107.82(17)
O1 C19 H19A 110.1
C2 C19 H19A 110.1
O1 C19 H19B 110.1
C2 C19 H19B 110.1
H19A C19 H19B 108.5
O2 C20 O1 122.2(3)
O2 C20 C21 126.8(3)
O1 C20 C21 111.0(3)
C20 C21 H21A 109.5
C20 C21 H21B 109.5
H21A C21 H21B 109.5
C20 C21 H21C 109.5
H21A C21 H21C 109.5
H21B C21 H21C 109.5
O3 C22 O4 122.5(2)
O3 C22 C3 124.9(2)
O4 C22 C3 112.61(19)
O4 C23 H23A 109.5
O4 C23 H23B 109.5
H23A C23 H23B 109.5
O4 C23 H23C 109.5
H23A C23 H23C 109.5
H23B C23 H23C 109.5
O5 C24 O6 124.0(2)
O5 C24 C6 125.2(2)
O6 C24 C6 110.8(2)
O6 C25 H25A 109.5
O6 C25 H25B 109.5
H25A C25 H25B 109.5
O6 C25 H25C 109.5
H25A C25 H25C 109.5
H25B C25 H25C 109.5
O7 C26 C11 106.10(17)
O7 C26 H26A 110.5
C11 C26 H26A 110.5
O7 C26 H26B 110.5
C11 C26 H26B 110.5
H26A C26 H26B 108.7
O8 C27 O7 123.0(3)
O8 C27 C28 125.3(2)
O7 C27 C28 111.7(2)
C27 C28 H28A 109.5
C27 C28 H28B 109.5
H28A C28 H28B 109.5
C27 C28 H28C 109.5
H28A C28 H28C 109.5
H28B C28 H28C 109.5
O9 C29 O10 123.4(2)
O9 C29 C12 124.0(2)
O10 C29 C12 112.62(19)
O10 C30 H30A 109.5
O10 C30 H30B 109.5
H30A C30 H30B 109.5
O10 C30 H30C 109.5
H30A C30 H30C 109.5
H30B C30 H30C 109.5
O11 C31 O12 122.8(2)
O11 C31 C15 124.5(2)
O12 C31 C15 112.7(2)
O12 C32 H32A 109.5
O12 C32 H32B 109.5
H32A C32 H32B 109.5
O12 C32 H32C 109.5
H32A C32 H32C 109.5
H32B C32 H32C 109.5

loop_
_geom_bond_atom_site_label_1
_geom_bond_atom_site_label_2
_geom_bond_distance
O1 C20 1.348(3)
O1 C19 1.442(3)
O2 C20 1.188(3)
O3 C22 1.186(3)
O4 C22 1.314(3)
O4 C23 1.443(3)
O5 C24 1.187(3)
O6 C24 1.333(3)
O6 C25 1.452(3)
O7 C27 1.335(3)
O7 C26 1.450(3)
O8 C27 1.197(3)
O9 C29 1.208(3)
O10 C29 1.333(3)
O10 C30 1.441(3)
O11 C31 1.202(3)
O12 C31 1.329(3)
O12 C32 1.452(3)
C1 C6 1.402(3)
C1 C2 1.409(3)
C1 C10 1.500(3)
C2 C3 1.403(3)
C2 C19 1.497(3)
C3 C4 1.385(3)
C3 C22 1.491(3)
C4 C5 1.387(3)
C4 C7 1.508(3)
C5 C6 1.393(3)
C5 C9 1.500(3)
C6 C24 1.495(3)
C7 C8 1.525(4)
C7 H7A 0.9800
C7 H7B 0.9800
C8 C9 1.528(4)
C8 H8A 0.9800
C8 H8B 0.9800
C9 H9A 0.9800
C9 H9B 0.9800
C10 C11 1.402(3)
C10 C15 1.421(3)
C11 C12 1.407(3)
C11 C26 1.511(3)
C12 C13 1.393(3)
C12 C29 1.490(3)
C13 C14 1.398(3)
C13 C16 1.511(3)
C14 C15 1.397(3)
C14 C18 1.514(3)
C15 C31 1.489(3)
C16 C17 1.530(4)
C16 H16A 0.9800
C16 H16B 0.9800
C17 C18 1.535(4)
C17 H17A 0.9800
C17 H17B 0.9800
C18 H18A 0.9800
C18 H18B 0.9800
C19 H19A 0.9800
C19 H19B 0.9800
C20 C21 1.484(4)
C21 H21A 0.9700
C21 H21B 0.9700
C21 H21C 0.9700
C23 H23A 0.9700
C23 H23B 0.9700
C23 H23C 0.9700
C25 H25A 0.9700
C25 H25B 0.9700
C25 H25C 0.9700
C26 H26A 0.9800
C26 H26B 0.9800
C27 C28 1.492(4)
C28 H28A 0.9700
C28 H28B 0.9700
C28 H28C 0.9700
C30 H30A 0.9700
C30 H30B 0.9700
C30 H30C 0.9700
C32 H32A 0.9700
C32 H32B 0.9700
C32 H32C 0.9700

loop_
_geom_torsion_atom_site_label_1
_geom_torsion_atom_site_label_2
_geom_torsion_atom_site_label_3
_geom_torsion_atom_site_label_4
_geom_torsion
C6 C1 C2 C3 -1.5(3)
C10 C1 C2 C3 169.1(2)
C6 C1 C2 C19 179.52(19)
C10 C1 C2 C19 -9.8(3)
C1 C2 C3 C4 -1.2(3)
C19 C2 C3 C4 177.7(2)
C1 C2 C3 C22 177.3(2)
C19 C2 C3 C22 -3.7(3)
C2 C3 C4 C5 2.9(3)
C22 C3 C4 C5 -175.7(2)
C2 C3 C4 C7 -176.4(2)
C22 C3 C4 C7 5.0(4)
C3 C4 C5 C6 -1.8(3)
C7 C4 C5 C6 177.6(2)
C3 C4 C5 C9 178.4(2)
C7 C4 C5 C9 -2.1(3)
C4 C5 C6 C1 -0.9(3)
C9 C5 C6 C1 178.8(2)
C4 C5 C6 C24 -177.5(2)
C9 C5 C6 C24 2.2(4)
C2 C1 C6 C5 2.6(3)
C10 C1 C6 C5 -168.2(2)
C2 C1 C6 C24 179.1(2)
C10 C1 C6 C24 8.3(3)
C3 C4 C7 C8 -167.1(2)
C5 C4 C7 C8 13.4(3)
C4 C7 C8 C9 -19.3(3)
C4 C5 C9 C8 -10.1(3)
C6 C5 C9 C8 170.2(2)
C7 C8 C9 C5 18.1(3)
C6 C1 C10 C11 85.1(3)
C2 C1 C10 C11 -85.6(3)
C6 C1 C10 C15 -92.7(3)
C2 C1 C10 C15 96.6(3)
C15 C10 C11 C12 -1.4(3)
C1 C10 C11 C12 -179.3(2)
C15 C10 C11 C26 176.3(2)
C1 C10 C11 C26 -1.6(3)
C10 C11 C12 C13 2.8(3)
C26 C11 C12 C13 -174.9(2)
C10 C11 C12 C29 -175.04(19)
C26 C11 C12 C29 7.2(3)
C11 C12 C13 C14 -1.9(3)
C29 C12 C13 C14 175.87(19)
C11 C12 C13 C16 178.2(2)
C29 C12 C13 C16 -4.0(4)
C12 C13 C14 C15 -0.4(3)
C16 C13 C14 C15 179.5(2)
C12 C13 C14 C18 -179.9(2)
C16 C13 C14 C18 0.0(3)
C13 C14 C15 C10 1.8(3)
C18 C14 C15 C10 -178.9(2)
C13 C14 C15 C31 -176.7(2)
C18 C14 C15 C31 2.7(4)
C11 C10 C15 C14 -0.9(3)
C1 C10 C15 C14 176.9(2)
C11 C10 C15 C31 177.6(2)
C1 C10 C15 C31 -4.6(3)
C12 C13 C16 C17 161.3(2)
C14 C13 C16 C17 -18.6(3)
C13 C16 C17 C18 29.5(3)
C15 C14 C18 C17 -160.9(2)
C13 C14 C18 C17 18.5(2)
C16 C17 C18 C14 -29.5(2)
C20 O1 C19 C2 -166.4(2)
C3 C2 C19 O1 -100.5(2)
C1 C2 C19 O1 78.5(2)
C19 O1 C20 O2 -3.7(4)
C19 O1 C20 C21 176.4(2)
C23 O4 C22 O3 -1.3(4)
C23 O4 C22 C3 177.6(2)
C4 C3 C22 O3 95.0(3)
C2 C3 C22 O3 -83.6(4)
C4 C3 C22 O4 -83.8(3)
C2 C3 C22 O4 97.6(3)
C25 O6 C24 O5 2.7(4)
C25 O6 C24 C6 -179.4(2)
C5 C6 C24 O5 59.0(4)
C1 C6 C24 O5 -117.6(3)
C5 C6 C24 O6 -118.8(2)
C1 C6 C24 O6 64.6(3)
C27 O7 C26 C11 173.8(2)
C10 C11 C26 O7 -123.1(2)
C12 C11 C26 O7 54.6(3)
C26 O7 C27 O8 -0.8(4)
C26 O7 C27 C28 179.1(3)
C30 O10 C29 O9 -3.1(3)
C30 O10 C29 C12 176.1(2)
C13 C12 C29 O9 -129.7(2)
C11 C12 C29 O9 48.1(3)
C13 C12 C29 O10 51.1(3)
C11 C12 C29 O10 -131.0(2)
C32 O12 C31 O11 -3.0(4)
C32 O12 C31 C15 176.9(2)
C14 C15 C31 O11 138.6(3)
C10 C15 C31 O11 -39.9(3)
C14 C15 C31 O12 -41.3(3)
C10 C15 C31 O12 140.3(2)

loop_
_cod_related_entry_id
_cod_related_entry_database
_cod_related_entry_code
1 ChemSpider 10033176
